data_4336988
loop_
_publ_author_name
'Laleh Tahsini'
'Sarah E. Specht'
'June S. Lum'
'Joshua J. M. Nelson'
'Alexandra F. Long'
'James A. Golen'
'Arnold L. Rheingold'
'Linda H. Doerrer'

_publ_section_title
;
 Structural and Electronic Properties of Old and New A2[M(pinF)2]
 Complexes
;
_journal_name_full 'Inorganic Chemistry'
_journal_page_first 14050
_journal_page_last 14063
_journal_paper_doi 10.1021/ic401837y
_journal_volume 52
_journal_year 2013
_chemical_formula_sum 'C12 H15 Cu0.5 F12 N2 O2'
_chemical_formula_weight 479.03
_chemical_name_systematic
; 
 ? 
;
_space_group_IT_number 61
_symmetry_cell_setting orthorhombic
_symmetry_space_group_name_Hall '-P 2ac 2ab'
_symmetry_space_group_name_H-M 'P b c a'
_atom_sites_solution_hydrogens geom
_atom_sites_solution_primary direct
_atom_sites_solution_secondary difmap
_audit_creation_method SHELXL-97
_cell_angle_alpha 90.00
_cell_angle_beta 90.00
_cell_angle_gamma 90.00
_cell_formula_units_Z 8
_cell_length_a 19.7604(12)
_cell_length_b 8.4356(5)
_cell_length_c 21.1710(13)
_cell_measurement_reflns_used 8567
_cell_measurement_temperature 100(2)
_cell_measurement_theta_max 25.35
_cell_measurement_theta_min 2.80
_cell_volume 3529.0(4)
_computing_cell_refinement 'Bruker SAINT'
_computing_data_collection 'Bruker APEX2'
_computing_data_reduction 'Bruker SAINT'
_computing_molecular_graphics 'Bruker SHELXTL'
_computing_publication_material 'Bruker SHELXTL'
_computing_structure_refinement 'SHELXL-97 (Sheldrick, 2008)'
_computing_structure_solution 'SHELXS-97 (Sheldrick, 2008)'
_diffrn_ambient_temperature 100(2)
_diffrn_measured_fraction_theta_full 0.999
_diffrn_measured_fraction_theta_max 0.999
_diffrn_measurement_device_type 'Bruker APEX-II CCD'
_diffrn_measurement_method '\f and \w scans'
_diffrn_radiation_monochromator graphite
_diffrn_radiation_source 'fine-focus sealed tube'
_diffrn_radiation_type MoK\a
_diffrn_radiation_wavelength 0.71073
_diffrn_reflns_av_R_equivalents 0.0274
_diffrn_reflns_av_sigmaI/netI 0.0168
_diffrn_reflns_limit_h_max 23
_diffrn_reflns_limit_h_min -23
_diffrn_reflns_limit_k_max 10
_diffrn_reflns_limit_k_min -10
_diffrn_reflns_limit_l_max 25
_diffrn_reflns_limit_l_min -18
_diffrn_reflns_number 23961
_diffrn_reflns_theta_full 25.00
_diffrn_reflns_theta_max 25.42
_diffrn_reflns_theta_min 2.80
_exptl_absorpt_coefficient_mu 0.784
_exptl_absorpt_correction_T_max 0.8589
_exptl_absorpt_correction_T_min 0.8103
_exptl_absorpt_correction_type multi-scan
_exptl_absorpt_process_details sadabs
_exptl_crystal_colour blue
_exptl_crystal_density_diffrn 1.803
_exptl_crystal_description block
_exptl_crystal_F_000 1916
_exptl_crystal_size_max 0.28
_exptl_crystal_size_mid 0.25
_exptl_crystal_size_min 0.20
_refine_diff_density_max 2.697
_refine_diff_density_min -1.045
_refine_diff_density_rms 0.170
_refine_ls_extinction_method none
_refine_ls_goodness_of_fit_ref 1.081
_refine_ls_hydrogen_treatment constr
_refine_ls_matrix_type full
_refine_ls_number_parameters 265
_refine_ls_number_reflns 3251
_refine_ls_number_restraints 20
_refine_ls_restrained_S_all 1.119
_refine_ls_R_factor_all 0.1176
_refine_ls_R_factor_gt 0.1036
_refine_ls_shift/su_max 0.001
_refine_ls_shift/su_mean 0.000
_refine_ls_structure_factor_coef Fsqd
_refine_ls_weighting_details 'calc w=1/[\s^2^(Fo^2^)+(0.1513P)^2^+36.0590P] where P=(Fo^2^+2Fc^2^)/3'
_refine_ls_weighting_scheme calc
_refine_ls_wR_factor_gt 0.2774
_refine_ls_wR_factor_ref 0.2922
_reflns_number_gt 2701
_reflns_number_total 3251
_reflns_threshold_expression >2sigma(I)
_cod_data_source_file ic401837y_si_002_7.cif
_cod_data_source_block lhd350a_0ma_Compound_8
_cod_original_formula_sum 'C12 H15 Cu0.50 F12 N2 O2'
_cod_database_code 4336988

loop_
_symmetry_equiv_pos_as_xyz
'x, y, z'
'x+1/2, -y+1/2, -z'
'-x, y+1/2, -z+1/2'
'-x+1/2, -y, z+1/2'
'-x, -y, -z'
'-x-1/2, y-1/2, z'
'x, -y-1/2, z-1/2'
'x-1/2, y, -z-1/2'

loop_
_atom_site_label
_atom_site_type_symbol
_atom_site_fract_x
_atom_site_fract_y
_atom_site_fract_z
_atom_site_U_iso_or_equiv
_atom_site_adp_type
_atom_site_occupancy
_atom_site_symmetry_multiplicity
_atom_site_calc_flag
_atom_site_refinement_flags
_atom_site_disorder_assembly
_atom_site_disorder_group
Cu1 Cu 0.5000 0.5000 0.5000 0.0210(4) Uani 1 2 d SD . .
F1 F 0.6036(2) 0.3936(6) 0.28341(18) 0.0393(11) Uani 1 1 d . A .
F2 F 0.5466(3) 0.2027(6) 0.3223(2) 0.0510(13) Uani 1 1 d . A .
F3 F 0.4972(2) 0.4133(7) 0.2963(3) 0.0543(14) Uani 1 1 d . A .
F4 F 0.6807(3) 0.2953(7) 0.3825(3) 0.0586(15) Uani 1 1 d . A .
F5 F 0.6072(3) 0.1548(8) 0.4238(3) 0.0648(17) Uani 1 1 d . A .
F6 F 0.6481(4) 0.3359(7) 0.4786(3) 0.0727(19) Uani 1 1 d . A .
F7 F 0.5569(3) 0.7007(6) 0.3023(2) 0.0532(14) Uani 1 1 d . A .
F8 F 0.4716(3) 0.6609(7) 0.3642(4) 0.075(2) Uani 1 1 d . A .
F9 F 0.5405(3) 0.8427(8) 0.3810(3) 0.0650(17) Uani 1 1 d . A .
F10 F 0.7075(3) 0.5838(6) 0.4342(2) 0.0501(13) Uani 1 1 d . A .
F11 F 0.6637(2) 0.7947(7) 0.3996(2) 0.0494(13) Uani 1 1 d . A .
F12 F 0.6849(2) 0.6047(6) 0.3358(2) 0.0428(12) Uani 1 1 d . A .
O1 O 0.5114(3) 0.3690(8) 0.4267(3) 0.0243(11) Uani 0.737(8) 1 d PD A 1
O2 O 0.5713(3) 0.6272(8) 0.4660(3) 0.0243(11) Uani 0.737(8) 1 d PD A 1
C1 C 0.5703(6) 0.4086(19) 0.3918(5) 0.0469(16) Uani 0.737(8) 1 d PD A 1
C4 C 0.5861(6) 0.5902(19) 0.4021(6) 0.0469(16) Uani 0.737(8) 1 d PD A 1
O1' O 0.4947(7) 0.451(2) 0.4118(7) 0.0243(11) Uani 0.263(8) 1 d PD A 2
O2' O 0.5913(7) 0.542(2) 0.4751(7) 0.0243(11) Uani 0.263(8) 1 d PD A 2
C1' C 0.5670(15) 0.406(5) 0.3965(8) 0.0469(16) Uani 0.263(8) 1 d PD A 2
C4' C 0.5827(9) 0.591(5) 0.4060(14) 0.0469(16) Uani 0.263(8) 1 d PD A 2
N1 N 0.1330(3) 0.5955(6) 0.4118(3) 0.0219(11) Uani 1 1 d . . .
N2 N 0.2861(5) 0.8057(10) 0.8120(5) 0.073(3) Uani 1 1 d . . .
C2 C 0.5538(4) 0.3588(11) 0.3237(3) 0.042(2) Uani 1 1 d D . .
C3 C 0.6288(4) 0.3045(10) 0.4210(4) 0.0399(19) Uani 1 1 d D . .
C5 C 0.5362(4) 0.6926(9) 0.3611(4) 0.0355(17) Uani 1 1 d D . .
C6 C 0.6605(4) 0.6388(12) 0.3937(3) 0.044(2) Uani 1 1 d D . .
C7 C 0.0732(4) 0.5603(9) 0.4532(3) 0.0315(16) Uani 1 1 d . . .
H7A H 0.0325 0.6083 0.4349 0.047 Uiso 1 1 calc R . .
H7B H 0.0811 0.6042 0.4954 0.047 Uiso 1 1 calc R . .
H7C H 0.0670 0.4452 0.4563 0.047 Uiso 1 1 calc R . .
C8 C 0.1438(4) 0.7685(8) 0.4077(3) 0.0305(15) Uani 1 1 d . . .
H8A H 0.1818 0.7904 0.3792 0.046 Uiso 1 1 calc R . .
H8B H 0.1540 0.8105 0.4498 0.046 Uiso 1 1 calc R . .
H8C H 0.1028 0.8193 0.3913 0.046 Uiso 1 1 calc R . .
C9 C 0.1201(4) 0.5301(9) 0.3474(3) 0.0345(17) Uani 1 1 d . . .
H9A H 0.1585 0.5546 0.3199 0.052 Uiso 1 1 calc R . .
H9B H 0.0789 0.5778 0.3300 0.052 Uiso 1 1 calc R . .
H9C H 0.1144 0.4149 0.3501 0.052 Uiso 1 1 calc R . .
C10 C 0.1947(4) 0.5183(9) 0.4390(4) 0.0370(18) Uani 1 1 d . . .
H10A H 0.2344 0.5469 0.4136 0.055 Uiso 1 1 calc R . .
H10B H 0.1889 0.4029 0.4386 0.055 Uiso 1 1 calc R . .
H10C H 0.2013 0.5545 0.4825 0.055 Uiso 1 1 calc R . .
C11 C 0.3305(5) 1.0160(10) 0.7353(4) 0.049(2) Uani 1 1 d . . .
H11C H 0.3343 0.9717 0.6926 0.073 Uiso 1 1 calc R . .
H11B H 0.3751 1.0518 0.7496 0.073 Uiso 1 1 calc R . .
H11A H 0.2992 1.1060 0.7347 0.073 Uiso 1 1 calc R . .
C12 C 0.3054(5) 0.8961(11) 0.7778(4) 0.046(2) Uani 1 1 d . . .

loop_
_atom_site_aniso_label
_atom_site_aniso_U_11
_atom_site_aniso_U_22
_atom_site_aniso_U_33
_atom_site_aniso_U_23
_atom_site_aniso_U_13
_atom_site_aniso_U_12
Cu1 0.0155(6) 0.0349(7) 0.0125(6) -0.0023(4) 0.0022(4) -0.0064(4)
F1 0.042(2) 0.054(3) 0.022(2) -0.0059(19) 0.0109(18) -0.006(2)
F2 0.051(3) 0.059(3) 0.043(3) 0.007(2) -0.004(2) -0.016(2)
F3 0.043(3) 0.048(3) 0.071(4) -0.016(3) 0.002(2) -0.001(2)
F4 0.044(3) 0.057(3) 0.075(4) 0.015(3) 0.012(3) 0.030(2)
F5 0.066(4) 0.072(4) 0.056(3) 0.029(3) -0.013(3) -0.023(3)
F6 0.126(6) 0.044(3) 0.048(3) 0.015(3) -0.012(4) -0.018(3)
F7 0.073(4) 0.050(3) 0.037(3) 0.019(2) 0.002(2) 0.014(3)
F8 0.039(3) 0.044(3) 0.141(6) -0.021(3) 0.021(3) 0.005(2)
F9 0.047(3) 0.080(4) 0.068(4) -0.028(3) -0.008(3) 0.020(3)
F10 0.066(3) 0.045(3) 0.039(3) 0.008(2) 0.004(2) -0.014(2)
F11 0.037(3) 0.069(3) 0.042(3) -0.013(2) -0.002(2) 0.001(2)
F12 0.034(2) 0.064(3) 0.031(2) -0.009(2) 0.0171(18) -0.017(2)
O1 0.025(2) 0.028(3) 0.019(2) -0.005(2) 0.0066(17) -0.008(2)
O2 0.025(2) 0.028(3) 0.019(2) -0.005(2) 0.0066(17) -0.008(2)
C1 0.043(3) 0.058(4) 0.040(3) -0.001(3) 0.009(3) -0.004(3)
C4 0.043(3) 0.058(4) 0.040(3) -0.001(3) 0.009(3) -0.004(3)
O1' 0.025(2) 0.028(3) 0.019(2) -0.005(2) 0.0066(17) -0.008(2)
O2' 0.025(2) 0.028(3) 0.019(2) -0.005(2) 0.0066(17) -0.008(2)
C1' 0.043(3) 0.058(4) 0.040(3) -0.001(3) 0.009(3) -0.004(3)
C4' 0.043(3) 0.058(4) 0.040(3) -0.001(3) 0.009(3) -0.004(3)
N1 0.019(3) 0.020(3) 0.026(3) -0.002(2) 0.001(2) 0.001(2)
N2 0.068(6) 0.055(5) 0.094(7) 0.035(5) 0.051(5) 0.022(4)
C2 0.035(4) 0.065(6) 0.025(4) -0.013(4) 0.005(3) -0.012(4)
C3 0.043(4) 0.042(4) 0.035(4) 0.018(3) 0.000(3) 0.007(4)
C5 0.033(4) 0.038(4) 0.035(4) 0.005(3) 0.004(3) 0.013(3)
C6 0.030(4) 0.081(7) 0.022(4) -0.007(4) 0.008(3) -0.023(4)
C7 0.027(3) 0.042(4) 0.025(3) 0.002(3) 0.006(3) 0.001(3)
C8 0.039(4) 0.019(3) 0.034(4) -0.004(3) 0.002(3) 0.003(3)
C9 0.042(4) 0.033(4) 0.028(4) -0.012(3) 0.006(3) -0.003(3)
C10 0.029(4) 0.034(4) 0.048(5) 0.005(3) -0.001(3) 0.009(3)
C11 0.069(6) 0.036(4) 0.041(5) -0.002(3) 0.012(4) -0.011(4)
C12 0.047(5) 0.045(5) 0.045(5) 0.004(4) 0.016(4) 0.012(4)

loop_
_atom_type_symbol
_atom_type_description
_atom_type_scat_dispersion_real
_atom_type_scat_dispersion_imag
_atom_type_scat_source
C C 0.0033 0.0016 'International Tables Vol C Tables 4.2.6.8 and 6.1.1.4'
H H 0.0000 0.0000 'International Tables Vol C Tables 4.2.6.8 and 6.1.1.4'
N N 0.0061 0.0033 'International Tables Vol C Tables 4.2.6.8 and 6.1.1.4'
O O 0.0106 0.0060 'International Tables Vol C Tables 4.2.6.8 and 6.1.1.4'
F F 0.0171 0.0103 'International Tables Vol C Tables 4.2.6.8 and 6.1.1.4'
Cu Cu 0.3201 1.2651 'International Tables Vol C Tables 4.2.6.8 and 6.1.1.4'

loop_
_geom_angle_atom_site_label_1
_geom_angle_atom_site_label_2
_geom_angle_atom_site_label_3
_geom_angle
_geom_angle_site_symmetry_1
_geom_angle_site_symmetry_3
O2' Cu1 O2' 180.0(8) 5_666 .
O2' Cu1 O1' 79.8(6) 5_666 5_666
O2' Cu1 O1' 100.2(6) . 5_666
O2' Cu1 O1' 100.2(6) 5_666 .
O2' Cu1 O1' 79.8(6) . .
O1' Cu1 O1' 180.000(3) 5_666 .
O2' Cu1 O2 154.7(6) 5_666 .
O2' Cu1 O2 25.3(6) . .
O1' Cu1 O2 101.9(5) 5_666 .
O1' Cu1 O2 78.1(5) . .
O2' Cu1 O2 25.3(6) 5_666 5_666
O2' Cu1 O2 154.7(6) . 5_666
O1' Cu1 O2 78.1(5) 5_666 5_666
O1' Cu1 O2 101.9(5) . 5_666
O2 Cu1 O2 180.0(3) . 5_666
O2' Cu1 O1 103.0(5) 5_666 .
O2' Cu1 O1 77.0(5) . .
O1' Cu1 O1 155.0(6) 5_666 .
O1' Cu1 O1 25.0(6) . .
O2 Cu1 O1 86.1(2) . .
O2 Cu1 O1 93.9(2) 5_666 .
O2' Cu1 O1 77.0(5) 5_666 5_666
O2' Cu1 O1 103.0(5) . 5_666
O1' Cu1 O1 25.0(6) 5_666 5_666
O1' Cu1 O1 155.0(6) . 5_666
O2 Cu1 O1 93.9(2) . 5_666
O2 Cu1 O1 86.1(2) 5_666 5_666
O1 Cu1 O1 180.0(2) . 5_666
C1 O1 Cu1 112.4(7) . .
C4 O2 Cu1 112.8(7) . .
O1 C1 C2 104.4(9) . .
O1 C1 C3 105.4(10) . .
C2 C1 C3 111.8(9) . .
O1 C1 C4 108.6(8) . .
C2 C1 C4 115.9(11) . .
C3 C1 C4 109.9(10) . .
O2 C4 C6 104.4(9) . .
O2 C4 C5 106.0(10) . .
C6 C4 C5 112.9(9) . .
O2 C4 C1 107.7(8) . .
C6 C4 C1 115.6(11) . .
C5 C4 C1 109.5(10) . .
C1' O1' Cu1 102.2(11) . .
C4' O2' Cu1 102.1(11) . .
O1' C1' C3 143(2) . .
O1' C1' C4' 84.8(14) . .
C3 C1' C4' 110(2) . .
O1' C1' C2 96.6(14) . .
C3 C1' C2 107.8(12) . .
C4' C1' C2 113(3) . .
C5 C4' O2' 142(2) . .
C5 C4' C1' 110(2) . .
O2' C4' C1' 83.2(14) . .
C5 C4' C6 108.7(12) . .
O2' C4' C6 96.7(14) . .
C1' C4' C6 114(3) . .
C8 N1 C9 109.7(5) . .
C8 N1 C10 109.5(5) . .
C9 N1 C10 109.2(6) . .
C8 N1 C7 110.1(5) . .
C9 N1 C7 109.0(5) . .
C10 N1 C7 109.3(5) . .
F2 C2 F1 106.5(7) . .
F2 C2 F3 104.0(6) . .
F1 C2 F3 105.2(7) . .
F2 C2 C1 108.4(9) . .
F1 C2 C1 112.5(8) . .
F3 C2 C1 119.4(8) . .
F2 C2 C1' 106.5(16) . .
F1 C2 C1' 115.9(15) . .
F3 C2 C1' 117.7(9) . .
C1 C2 C1' 3.4(19) . .
F6 C3 F4 111.3(7) . .
F6 C3 F5 104.1(6) . .
F4 C3 F5 102.8(7) . .
F6 C3 C1 117.9(8) . .
F4 C3 C1 111.2(7) . .
F5 C3 C1 108.1(9) . .
F6 C3 C1' 115.1(10) . .
F4 C3 C1' 115.6(11) . .
F5 C3 C1' 106.3(17) . .
C1 C3 C1' 4.4(13) . .
F8 C5 F7 111.3(7) . .
F8 C5 F9 103.9(6) . .
F7 C5 F9 103.3(6) . .
F8 C5 C4 118.2(7) . .
F7 C5 C4 110.9(7) . .
F9 C5 C4 107.9(8) . .
F8 C5 C4' 115.2(9) . .
F7 C5 C4' 114.8(12) . .
F9 C5 C4' 106.8(17) . .
C4 C5 C4' 3.9(12) . .
F11 C6 F10 104.4(6) . .
F11 C6 F12 106.4(7) . .
F10 C6 F12 104.9(7) . .
F11 C6 C4 107.5(9) . .
F10 C6 C4 119.6(7) . .
F12 C6 C4 113.0(8) . .
F11 C6 C4' 106.3(16) . .
F10 C6 C4' 117.9(9) . .
F12 C6 C4' 115.9(15) . .
C4 C6 C4' 2.8(18) . .
N1 C7 H7A 109.5 . .
N1 C7 H7B 109.5 . .
H7A C7 H7B 109.5 . .
N1 C7 H7C 109.5 . .
H7A C7 H7C 109.5 . .
H7B C7 H7C 109.5 . .
N1 C8 H8A 109.5 . .
N1 C8 H8B 109.5 . .
H8A C8 H8B 109.5 . .
N1 C8 H8C 109.5 . .
H8A C8 H8C 109.5 . .
H8B C8 H8C 109.5 . .
N1 C9 H9A 109.5 . .
N1 C9 H9B 109.5 . .
H9A C9 H9B 109.5 . .
N1 C9 H9C 109.5 . .
H9A C9 H9C 109.5 . .
H9B C9 H9C 109.5 . .
N1 C10 H10A 109.5 . .
N1 C10 H10B 109.5 . .
H10A C10 H10B 109.5 . .
N1 C10 H10C 109.5 . .
H10A C10 H10C 109.5 . .
H10B C10 H10C 109.5 . .
C12 C11 H11C 109.5 . .
C12 C11 H11B 109.5 . .
H11C C11 H11B 109.5 . .
C12 C11 H11A 109.5 . .
H11C C11 H11A 109.5 . .
H11B C11 H11A 109.5 . .
N2 C12 C11 178.2(11) . .

loop_
_geom_bond_atom_site_label_1
_geom_bond_atom_site_label_2
_geom_bond_distance
_geom_bond_site_symmetry_2
Cu1 O2' 1.913(14) 5_666
Cu1 O2' 1.913(14) .
Cu1 O1' 1.915(14) 5_666
Cu1 O1' 1.915(14) .
Cu1 O2 1.911(6) .
Cu1 O2 1.911(6) 5_666
Cu1 O1 1.919(6) .
Cu1 O1 1.919(6) 5_666
F1 C2 1.336(9) .
F2 C2 1.325(11) .
F3 C2 1.341(10) .
F4 C3 1.314(10) .
F5 C3 1.335(10) .
F6 C3 1.304(10) .
F7 C5 1.311(9) .
F8 C5 1.308(10) .
F9 C5 1.337(10) .
F10 C6 1.346(10) .
F11 C6 1.323(11) .
F12 C6 1.348(8) .
O1 C1 1.419(13) .
O2 C4 1.420(13) .
C1 C2 1.536(13) .
C1 C3 1.577(13) .
C1 C4 1.579(14) .
C4 C6 1.535(13) .
C4 C5 1.572(13) .
O1' C1' 1.51(3) .
O2' C4' 1.53(3) .
C1' C3 1.579(19) .
C1' C4' 1.60(2) .
C1' C2 1.612(17) .
C4' C5 1.577(19) .
C4' C6 1.611(18) .
N1 C8 1.477(8) .
N1 C9 1.492(9) .
N1 C10 1.498(9) .
N1 C7 1.501(8) .
N2 C12 1.119(11) .
C7 H7A 0.9800 .
C7 H7B 0.9800 .
C7 H7C 0.9800 .
C8 H8A 0.9800 .
C8 H8B 0.9800 .
C8 H8C 0.9800 .
C9 H9A 0.9800 .
C9 H9B 0.9800 .
C9 H9C 0.9800 .
C10 H10A 0.9800 .
C10 H10B 0.9800 .
C10 H10C 0.9800 .
C11 C12 1.442(12) .
C11 H11C 0.9800 .
C11 H11B 0.9800 .
C11 H11A 0.9800 .

loop_
_geom_torsion_atom_site_label_1
_geom_torsion_atom_site_label_2
_geom_torsion_atom_site_label_3
_geom_torsion_atom_site_label_4
_geom_torsion
_geom_torsion_site_symmetry_1
O2' Cu1 O1 C1 166.5(9) 5_666
O2' Cu1 O1 C1 -13.5(9) .
O1' Cu1 O1 C1 -99.7(13) 5_666
O1' Cu1 O1 C1 80.3(13) .
O2 Cu1 O1 C1 10.4(7) .
O2 Cu1 O1 C1 -169.6(7) 5_666
O1 Cu1 O1 C1 63(100) 5_666
O2' Cu1 O2 C4 -99.7(12) 5_666
O2' Cu1 O2 C4 80.3(12) .
O1' Cu1 O2 C4 169.1(9) 5_666
O1' Cu1 O2 C4 -10.9(9) .
O2 Cu1 O2 C4 -83(100) 5_666
O1 Cu1 O2 C4 13.0(7) .
O1 Cu1 O2 C4 -167.0(7) 5_666
Cu1 O1 C1 C2 -152.9(7) .
Cu1 O1 C1 C3 89.2(9) .
Cu1 O1 C1 C4 -28.6(10) .
Cu1 O2 C4 C6 -153.9(7) .
Cu1 O2 C4 C5 86.6(9) .
Cu1 O2 C4 C1 -30.5(10) .
O1 C1 C4 O2 38.1(11) .
C2 C1 C4 O2 155.2(8) .
C3 C1 C4 O2 -76.8(10) .
O1 C1 C4 C6 154.4(8) .
C2 C1 C4 C6 -88.5(11) .
C3 C1 C4 C6 39.5(12) .
O1 C1 C4 C5 -76.8(10) .
C2 C1 C4 C5 40.3(12) .
C3 C1 C4 C5 168.3(7) .
O2' Cu1 O1' C1' -153.9(19) 5_666
O2' Cu1 O1' C1' 26.1(19) .
O1' Cu1 O1' C1' -168(100) 5_666
O2 Cu1 O1' C1' 51.9(19) .
O2 Cu1 O1' C1' -128.1(19) 5_666
O1 Cu1 O1' C1' -54.9(19) .
O1 Cu1 O1' C1' 125.1(19) 5_666
O2' Cu1 O2' C4' -76(100) 5_666
O1' Cu1 O2' C4' -151.4(19) 5_666
O1' Cu1 O2' C4' 28.6(19) .
O2 Cu1 O2' C4' -55.1(19) .
O2 Cu1 O2' C4' 124.9(19) 5_666
O1 Cu1 O2' C4' 54.0(18) .
O1 Cu1 O2' C4' -126.0(18) 5_666
Cu1 O1' C1' C3 45(5) .
Cu1 O1' C1' C4' -70.6(16) .
Cu1 O1' C1' C2 176.7(16) .
Cu1 O2' C4' C5 42(5) .
Cu1 O2' C4' C1' -71.7(16) .
Cu1 O2' C4' C6 174.7(16) .
O1' C1' C4' C5 -55.8(18) .
C3 C1' C4' C5 159.5(11) .
C2 C1' C4' C5 39(3) .
O1' C1' C4' O2' 87.5(12) .
C3 C1' C4' O2' -57.2(17) .
C2 C1' C4' O2' -177.6(15) .
O1' C1' C4' C6 -178.2(16) .
C3 C1' C4' C6 37(3) .
C2 C1' C4' C6 -83.2(18) .
O1 C1 C2 F2 -65.0(10) .
C3 C1 C2 F2 48.5(12) .
C4 C1 C2 F2 175.6(8) .
O1 C1 C2 F1 177.6(8) .
C3 C1 C2 F1 -68.9(13) .
C4 C1 C2 F1 58.2(11) .
O1 C1 C2 F3 53.7(13) .
C3 C1 C2 F3 167.2(8) .
C4 C1 C2 F3 -65.7(12) .
O1 C1 C2 C1' -8(21) .
C3 C1 C2 C1' 105(22) .
C4 C1 C2 C1' -127(22) .
O1' C1' C2 F2 -97.4(19) .
C3 C1' C2 F2 54(3) .
C4' C1' C2 F2 175.5(14) .
O1' C1' C2 F1 144.4(17) .
C3 C1' C2 F1 -64(3) .
C4' C1' C2 F1 57.3(17) .
O1' C1' C2 F3 19(3) .
C3 C1' C2 F3 170.2(15) .
C4' C1' C2 F3 -68(2) .
O1' C1' C2 C1 139(23) .
C3 C1' C2 C1 -70(20) .
C4' C1' C2 C1 52(22) .
O1 C1 C3 F6 -67.7(12) .
C2 C1 C3 F6 179.4(8) .
C4 C1 C3 F6 49.2(12) .
O1 C1 C3 F4 161.9(8) .
C2 C1 C3 F4 49.1(13) .
C4 C1 C3 F4 -81.2(10) .
O1 C1 C3 F5 49.9(10) .
C2 C1 C3 F5 -63.0(11) .
C4 C1 C3 F5 166.8(8) .
O1 C1 C3 C1' -17(23) .
C2 C1 C3 C1' -130(25) .
C4 C1 C3 C1' 100(24) .
O1' C1' C3 F6 -55(5) .
C4' C1' C3 F6 53(3) .
C2 C1' C3 F6 176.4(16) .
O1' C1' C3 F4 173(3) .
C4' C1' C3 F4 -79.2(15) .
C2 C1' C3 F4 44(3) .
O1' C1' C3 F5 60(4) .
C4' C1' C3 F5 167.6(17) .
C2 C1' C3 F5 -69(2) .
O1' C1' C3 C1 174(28) .
C4' C1' C3 C1 -78(25) .
C2 C1' C3 C1 46(22) .
O2 C4 C5 F8 -66.7(12) .
C6 C4 C5 F8 179.6(9) .
C1 C4 C5 F8 49.2(12) .
O2 C4 C5 F7 163.1(8) .
C6 C4 C5 F7 49.3(13) .
C1 C4 C5 F7 -81.0(9) .
O2 C4 C5 F9 50.6(10) .
C6 C4 C5 F9 -63.1(12) .
C1 C4 C5 F9 166.5(8) .
O2 C4 C5 C4' -24(28) .
C6 C4 C5 C4' -138(29) .
C1 C4 C5 C4' 92(28) .
O2' C4' C5 F8 -54(5) .
C1' C4' C5 F8 52(3) .
C6 C4' C5 F8 177.2(16) .
O2' C4' C5 F7 175(3) .
C1' C4' C5 F7 -79.7(15) .
C6 C4' C5 F7 46(3) .
O2' C4' C5 F9 61(4) .
C1' C4' C5 F9 166.4(17) .
C6 C4' C5 F9 -68(2) .
O2' C4' C5 C4 168(33) .
C1' C4' C5 C4 -87(30) .
C6 C4' C5 C4 38(27) .
O2 C4 C6 F11 -66.1(10) .
C5 C4 C6 F11 48.7(12) .
C1 C4 C6 F11 175.8(8) .
O2 C4 C6 F10 52.5(13) .
C5 C4 C6 F10 167.3(8) .
C1 C4 C6 F10 -65.6(12) .
O2 C4 C6 F12 176.8(8) .
C5 C4 C6 F12 -68.4(13) .
C1 C4 C6 F12 58.7(12) .
O2 C4 C6 C4' -1(29) .
C5 C4 C6 C4' 114(31) .
C1 C4 C6 C4' -119(30) .
C5 C4' C6 F11 53(3) .
O2' C4' C6 F11 -98.2(18) .
C1' C4' C6 F11 176.2(15) .
C5 C4' C6 F10 169.7(15) .
O2' C4' C6 F10 18(3) .
C1' C4' C6 F10 -67(2) .
C5 C4' C6 F12 -65(3) .
O2' C4' C6 F12 143.9(17) .
C1' C4' C6 F12 58.3(18) .
C5 C4' C6 C4 -63(28) .
O2' C4' C6 C4 146(32) .
C1' C4' C6 C4 60(31) .
